data_8106803
loop_
_publ_author_name
'Hou-Qun, Yuan'
'Wei, Xiao'
'Chun-Yan, Hu'
'Guang-Ming, Bao'

_publ_section_title
;
 Crystal structure of catenapoly[diaqua-(\m 24,4&#x2032;-bipyridine)-\k 2
 N:N&#x2032;)-bis(2,6-difluorobenzoate)-\kO)nickel(II)] ethanol
 monosolvate, C28H30F4N2O8Ni
;
_journal_issue 1
_journal_name_full 'Zeitschrift f\"ur Kristallographie - New Crystal Structures'
_journal_page_first 125
_journal_page_last 127
_journal_paper_doi 10.1515/ncrs-2015-0057
_journal_volume 231
_journal_year 2016
_chemical_formula_sum 'C28 H30 F4 N2 Ni O8'
_chemical_formula_weight 657.25
_space_group_IT_number 14
_space_group_name_Hall '-P 2yn'
_space_group_name_H-M_alt 'P 1 21/n 1'
_symmetry_cell_setting monoclinic
_symmetry_space_group_name_H-M 'P 1 21/n 1'
_atom_sites_solution_hydrogens geom
_atom_sites_solution_primary direct
_atom_sites_solution_secondary difmap
_cell_angle_alpha 90.00
_cell_angle_beta 111.863(10)
_cell_angle_gamma 90.00
_cell_formula_units_Z 2
_cell_length_a 10.164(7)
_cell_length_b 13.927(9)
_cell_length_c 11.409(8)
_cell_measurement_reflns_used 3023
_cell_measurement_temperature 296(2)
_cell_measurement_theta_max 25.90
_cell_measurement_theta_min 2.30
_cell_volume 1498.8(18)
_computing_cell_refinement 'Bruker SMART'
_computing_data_collection 'Bruker SMART'
_computing_data_reduction 'Bruker SAINT'
_computing_molecular_graphics 'Bruker SHELXTL'
_computing_publication_material 'Bruker SHELXTL'
_computing_structure_refinement 'SHELXL-97 (Sheldrick, 1997)'
_computing_structure_solution 'SHELXS-97 (Sheldrick, 1990)'
_diffrn_ambient_temperature 296(2)
_diffrn_measured_fraction_theta_full 0.972
_diffrn_measured_fraction_theta_max 0.972
_diffrn_measurement_device_type 'CCD area detector'
_diffrn_measurement_method 'phi and omega scans'
_diffrn_radiation_monochromator graphite
_diffrn_radiation_source 'fine-focus sealed tube'
_diffrn_radiation_type MoK\a
_diffrn_radiation_wavelength 0.71073
_diffrn_reflns_av_R_equivalents 0.0322
_diffrn_reflns_av_sigmaI/netI 0.0399
_diffrn_reflns_limit_h_max 12
_diffrn_reflns_limit_h_min -13
_diffrn_reflns_limit_k_max 18
_diffrn_reflns_limit_k_min -15
_diffrn_reflns_limit_l_max 15
_diffrn_reflns_limit_l_min -14
_diffrn_reflns_number 9246
_diffrn_reflns_theta_full 28.38
_diffrn_reflns_theta_max 28.38
_diffrn_reflns_theta_min 2.30
_exptl_absorpt_coefficient_mu 0.723
_exptl_absorpt_correction_T_max 0.9119
_exptl_absorpt_correction_T_min 0.8749
_exptl_absorpt_correction_type none
_exptl_crystal_colour Green
_exptl_crystal_density_diffrn 1.456
_exptl_crystal_density_method 'not measured'
_exptl_crystal_description Block
_exptl_crystal_F_000 680
_exptl_crystal_size_max 0.19
_exptl_crystal_size_mid 0.15
_exptl_crystal_size_min 0.13
_refine_diff_density_max 0.292
_refine_diff_density_min -0.509
_refine_diff_density_rms 0.082
_refine_ls_extinction_method none
_refine_ls_goodness_of_fit_ref 1.040
_refine_ls_hydrogen_treatment mixed
_refine_ls_matrix_type full
_refine_ls_number_parameters 206
_refine_ls_number_reflns 3649
_refine_ls_number_restraints 0
_refine_ls_restrained_S_all 1.040
_refine_ls_R_factor_all 0.0536
_refine_ls_R_factor_gt 0.0389
_refine_ls_shift/su_max 0.000
_refine_ls_shift/su_mean 0.000
_refine_ls_structure_factor_coef Fsqd
_refine_ls_weighting_details 'calc w=1/[\s^2^(Fo^2^)+(0.0538P)^2^+0.1528P] where P=(Fo^2^+2Fc^2^)/3'
_refine_ls_weighting_scheme calc
_refine_ls_wR_factor_gt 0.0957
_refine_ls_wR_factor_ref 0.1037
_reflns_number_gt 2771
_reflns_number_total 3649
_reflns_threshold_expression >2sigma(I)
_cod_data_source_file suppl_ncrs-2015-0057_suppl.cif
_cod_data_source_block 1
_cod_original_cell_volume 1498.9(18)
_cod_original_sg_symbol_H-M 'P2(1)/n  '
_cod_database_code 8106803

loop_
_symmetry_equiv_pos_as_xyz
'x, y, z'
'-x+1/2, y+1/2, -z+1/2'
'-x, -y, -z'
'x-1/2, -y-1/2, z-1/2'

loop_
_atom_site_label
_atom_site_type_symbol
_atom_site_fract_x
_atom_site_fract_y
_atom_site_fract_z
_atom_site_U_iso_or_equiv
_atom_site_adp_type
_atom_site_occupancy
_atom_site_symmetry_multiplicity
_atom_site_calc_flag
_atom_site_refinement_flags
_atom_site_disorder_assembly
_atom_site_disorder_group
Ni1 Ni 0.0000 0.0000 0.0000 0.02817(11) Uani 1 2 d S . .
O1 O 0.20466(12) 0.05001(9) 0.05824(12) 0.0364(3) Uani 1 1 d . . .
C1 C 0.25162(19) 0.13411(14) 0.07466(17) 0.0346(4) Uani 1 1 d . . .
O2 O 0.18076(14) 0.20945(10) 0.06039(15) 0.0485(4) Uani 1 1 d . . .
C2 C 0.4101(2) 0.14389(14) 0.1148(2) 0.0401(4) Uani 1 1 d . . .
C3 C 0.4982(2) 0.16125(16) 0.2376(2) 0.0488(5) Uani 1 1 d . . .
F1 F 0.43539(16) 0.16996(13) 0.32399(13) 0.0764(5) Uani 1 1 d . . .
C4 C 0.6425(3) 0.16978(19) 0.2766(3) 0.0717(8) Uani 1 1 d . . .
H4 H 0.6982 0.1814 0.3608 0.086 Uiso 1 1 calc R . .
C5 C 0.7021(3) 0.1607(2) 0.1872(4) 0.0870(11) Uani 1 1 d . . .
H5 H 0.7999 0.1657 0.2116 0.104 Uiso 1 1 calc R . .
C6 C 0.6209(3) 0.1445(3) 0.0632(4) 0.0964(11) Uani 1 1 d . . .
H6 H 0.6620 0.1391 0.0031 0.116 Uiso 1 1 calc R . .
C7 C 0.4764(3) 0.1364(2) 0.0295(3) 0.0686(7) Uani 1 1 d . . .
F2 F 0.3924(2) 0.1206(2) -0.09284(18) 0.1205(8) Uani 1 1 d . . .
O3 O -0.08665(16) 0.13671(10) -0.02205(14) 0.0375(3) Uani 1 1 d . . .
H1 H -0.014(4) 0.172(3) -0.002(3) 0.111(14) Uiso 1 1 d . . .
H2 H -0.150(3) 0.1497(17) -0.093(3) 0.059(7) Uiso 1 1 d . . .
N1 N -0.01038(17) 0.00046(10) -0.19022(14) 0.0330(3) Uani 1 1 d . . .
C8 C 0.0462(3) 0.07268(15) -0.23299(19) 0.0488(5) Uani 1 1 d . . .
H8 H 0.0843 0.1242 -0.1791 0.059 Uiso 1 1 calc R . .
C9 C 0.0514(3) 0.07547(15) -0.35206(19) 0.0520(6) Uani 1 1 d . . .
H9 H 0.0919 0.1280 -0.3763 0.062 Uiso 1 1 calc R . .
C10 C -0.0035(2) 0.00027(13) -0.43572(16) 0.0330(4) Uani 1 1 d . . .
C11 C -0.0641(2) -0.07414(15) -0.39237(18) 0.0418(5) Uani 1 1 d . . .
H11 H -0.1043 -0.1261 -0.4447 0.050 Uiso 1 1 calc R . .
C12 C -0.0649(2) -0.07130(15) -0.27139(17) 0.0408(5) Uani 1 1 d . . .
H12 H -0.1059 -0.1225 -0.2451 0.049 Uiso 1 1 calc R . .
C13 C 0.4594(3) 0.1093(3) 0.6320(3) 0.1037(12) Uani 1 1 d . . .
H13 H 0.4295 0.1427 0.6914 0.156 Uiso 1 1 calc R . .
H13A H 0.4063 0.0509 0.6067 0.156 Uiso 1 1 calc R . .
H13B H 0.4432 0.1491 0.5593 0.156 Uiso 1 1 calc R . .
C14 C 0.6072(3) 0.0873(2) 0.6897(4) 0.1103(14) Uani 1 1 d . . .
H14A H 0.6190 0.0359 0.7501 0.132 Uiso 1 1 calc R . .
H14B H 0.6391 0.0633 0.6249 0.132 Uiso 1 1 calc R . .
O4 O 0.6964(2) 0.16456(14) 0.75239(18) 0.0841(7) Uani 1 1 d . . .
H4A H 0.7009 0.2035 0.7001 0.126 Uiso 1 1 calc R . .

loop_
_atom_site_aniso_label
_atom_site_aniso_U_11
_atom_site_aniso_U_22
_atom_site_aniso_U_33
_atom_site_aniso_U_23
_atom_site_aniso_U_13
_atom_site_aniso_U_12
Ni1 0.03233(18) 0.03616(19) 0.01846(17) -0.00054(12) 0.01228(12) -0.00011(13)
O1 0.0343(6) 0.0432(8) 0.0345(7) -0.0009(6) 0.0160(5) -0.0022(6)
C1 0.0344(9) 0.0468(11) 0.0241(9) -0.0030(8) 0.0127(7) -0.0016(8)
O2 0.0383(7) 0.0436(8) 0.0574(10) -0.0097(7) 0.0106(7) 0.0011(6)
C2 0.0366(10) 0.0401(10) 0.0464(12) -0.0013(9) 0.0186(9) -0.0013(8)
C3 0.0405(11) 0.0474(12) 0.0547(14) -0.0050(10) 0.0131(10) -0.0025(9)
F1 0.0646(9) 0.1139(13) 0.0439(8) -0.0171(8) 0.0125(7) -0.0129(8)
C4 0.0399(13) 0.0600(15) 0.093(2) -0.0035(14) -0.0007(13) -0.0024(11)
C5 0.0370(13) 0.0748(19) 0.147(3) -0.001(2) 0.0322(18) 0.0018(12)
C6 0.0633(19) 0.121(3) 0.133(3) -0.008(2) 0.068(2) 0.0006(18)
C7 0.0523(14) 0.097(2) 0.0695(18) -0.0101(16) 0.0370(13) -0.0056(13)
F2 0.0897(13) 0.227(3) 0.0654(11) -0.0310(14) 0.0527(10) -0.0157(14)
O3 0.0381(7) 0.0418(7) 0.0325(8) -0.0001(6) 0.0131(6) 0.0012(6)
N1 0.0401(8) 0.0416(8) 0.0204(7) 0.0002(6) 0.0149(6) -0.0012(7)
C8 0.0761(15) 0.0484(12) 0.0266(10) -0.0073(9) 0.0245(10) -0.0164(11)
C9 0.0873(17) 0.0463(12) 0.0305(11) -0.0061(9) 0.0314(11) -0.0246(11)
C10 0.0387(9) 0.0435(10) 0.0187(8) -0.0002(7) 0.0129(7) 0.0000(8)
C11 0.0528(12) 0.0494(11) 0.0274(10) -0.0083(8) 0.0199(9) -0.0162(9)
C12 0.0499(11) 0.0504(11) 0.0275(10) -0.0038(8) 0.0207(9) -0.0115(9)
C13 0.080(2) 0.132(3) 0.084(2) 0.023(2) 0.0133(18) -0.025(2)
C14 0.083(2) 0.072(2) 0.123(3) 0.0281(19) -0.024(2) -0.0170(16)
O4 0.0770(12) 0.0810(13) 0.0622(12) 0.0276(10) -0.0113(10) -0.0259(10)

loop_
_atom_type_symbol
_atom_type_description
_atom_type_scat_dispersion_real
_atom_type_scat_dispersion_imag
_atom_type_scat_source
C C 0.0033 0.0016 'International Tables Vol C Tables 4.2.6.8 and 6.1.1.4'
H H 0.0000 0.0000 'International Tables Vol C Tables 4.2.6.8 and 6.1.1.4'
N N 0.0061 0.0033 'International Tables Vol C Tables 4.2.6.8 and 6.1.1.4'
O O 0.0106 0.0060 'International Tables Vol C Tables 4.2.6.8 and 6.1.1.4'
F F 0.0171 0.0103 'International Tables Vol C Tables 4.2.6.8 and 6.1.1.4'
Ni Ni 0.3393 1.1124 'International Tables Vol C Tables 4.2.6.8 and 6.1.1.4'

loop_
_geom_angle_atom_site_label_1
_geom_angle_atom_site_label_2
_geom_angle_atom_site_label_3
_geom_angle
_geom_angle_site_symmetry_1
_geom_angle_site_symmetry_3
O1 Ni1 O1 180.0 3 .
O1 Ni1 O3 86.50(7) 3 .
O1 Ni1 O3 93.50(7) . .
O1 Ni1 O3 93.50(7) 3 3
O1 Ni1 O3 86.50(7) . 3
O3 Ni1 O3 180.0 . 3
O1 Ni1 N1 89.34(6) 3 3
O1 Ni1 N1 90.66(6) . 3
O3 Ni1 N1 89.09(6) . 3
O3 Ni1 N1 90.91(6) 3 3
O1 Ni1 N1 90.66(6) 3 .
O1 Ni1 N1 89.34(6) . .
O3 Ni1 N1 90.91(6) . .
O3 Ni1 N1 89.08(6) 3 .
N1 Ni1 N1 180.0 3 .
C1 O1 Ni1 130.45(12) . .
O2 C1 O1 126.68(17) . .
O2 C1 C2 117.57(17) . .
O1 C1 C2 115.75(16) . .
C3 C2 C7 115.4(2) . .
C3 C2 C1 122.79(19) . .
C7 C2 C1 121.8(2) . .
F1 C3 C4 119.3(2) . .
F1 C3 C2 116.75(19) . .
C4 C3 C2 123.9(3) . .
C3 C4 C5 117.8(3) . .
C3 C4 H4 121.1 . .
C5 C4 H4 121.1 . .
C6 C5 C4 121.4(3) . .
C6 C5 H5 119.3 . .
C4 C5 H5 119.3 . .
C5 C6 C7 118.3(3) . .
C5 C6 H6 120.9 . .
C7 C6 H6 120.9 . .
F2 C7 C6 119.9(3) . .
F2 C7 C2 117.0(2) . .
C6 C7 C2 123.2(3) . .
Ni1 O3 H1 102(3) . .
Ni1 O3 H2 116.7(17) . .
H1 O3 H2 115(3) . .
C12 N1 C8 115.71(17) . .
C12 N1 Ni1 123.65(13) . .
C8 N1 Ni1 120.55(13) . .
N1 C8 C9 124.03(19) . .
N1 C8 H8 118.0 . .
C9 C8 H8 118.0 . .
C8 C9 C10 120.22(18) . .
C8 C9 H9 119.9 . .
C10 C9 H9 119.9 . .
C9 C10 C11 115.92(17) . .
C9 C10 C10 121.7(2) . 3_554
C11 C10 C10 122.4(2) . 3_554
C12 C11 C10 120.16(18) . .
C12 C11 H11 119.9 . .
C10 C11 H11 119.9 . .
N1 C12 C11 123.94(18) . .
N1 C12 H12 118.0 . .
C11 C12 H12 118.0 . .
C14 C13 H13 109.5 . .
C14 C13 H13A 109.5 . .
H13 C13 H13A 109.5 . .
C14 C13 H13B 109.5 . .
H13 C13 H13B 109.5 . .
H13A C13 H13B 109.5 . .
O4 C14 C13 115.7(3) . .
O4 C14 H14A 108.4 . .
C13 C14 H14A 108.4 . .
O4 C14 H14B 108.4 . .
C13 C14 H14B 108.4 . .
H14A C14 H14B 107.4 . .
C14 O4 H4A 109.5 . .

loop_
_geom_bond_atom_site_label_1
_geom_bond_atom_site_label_2
_geom_bond_distance
_geom_bond_site_symmetry_2
Ni1 O1 2.0553(18) 3
Ni1 O1 2.0553(18) .
Ni1 O3 2.0735(18) .
Ni1 O3 2.0735(18) 3
Ni1 N1 2.133(2) 3
Ni1 N1 2.133(2) .
O1 C1 1.252(2) .
C1 O2 1.249(2) .
C1 C2 1.508(3) .
C2 C3 1.374(3) .
C2 C7 1.378(3) .
C3 F1 1.365(3) .
C3 C4 1.370(3) .
C4 C5 1.373(5) .
C4 H4 0.9300 .
C5 C6 1.365(5) .
C5 H5 0.9300 .
C6 C7 1.377(4) .
C6 H6 0.9300 .
C7 F2 1.355(3) .
O3 H1 0.85(4) .
O3 H2 0.85(3) .
N1 C12 1.335(2) .
N1 C8 1.338(3) .
C8 C9 1.380(3) .
C8 H8 0.9300 .
C9 C10 1.387(3) .
C9 H9 0.9300 .
C10 C11 1.387(3) .
C10 C10 1.495(4) 3_554
C11 C12 1.384(3) .
C11 H11 0.9300 .
C12 H12 0.9300 .
C13 C14 1.431(5) .
C13 H13 0.9600 .
C13 H13A 0.9600 .
C13 H13B 0.9600 .
C14 O4 1.417(3) .
C14 H14A 0.9700 .
C14 H14B 0.9700 .
O4 H4A 0.8200 .

loop_
_geom_hbond_atom_site_label_D
_geom_hbond_atom_site_label_H
_geom_hbond_atom_site_label_A
_geom_hbond_distance_DH
_geom_hbond_distance_HA
_geom_hbond_distance_DA
_geom_hbond_angle_DHA
_geom_hbond_site_symmetry_A
O3 H1 O2 0.85(4) 1.91(4) 2.719(3) 160(4) .
O4 H4A O2 0.82 1.95 2.765(3) 171.0 4_666
O3 H2 O4 0.85(3) 1.88(3) 2.722(3) 173(2) 1_454

loop_
_geom_torsion_atom_site_label_1
_geom_torsion_atom_site_label_2
_geom_torsion_atom_site_label_3
_geom_torsion_atom_site_label_4
_geom_torsion
_geom_torsion_site_symmetry_1
_geom_torsion_site_symmetry_2
_geom_torsion_site_symmetry_3
_geom_torsion_site_symmetry_4
O1 Ni1 O1 C1 56(8) 3 . . .
O3 Ni1 O1 C1 1.27(16) . . . .
O3 Ni1 O1 C1 -178.73(16) 3 . . .
N1 Ni1 O1 C1 -87.85(16) 3 . . .
N1 Ni1 O1 C1 92.15(16) . . . .
Ni1 O1 C1 O2 1.3(3) . . . .
Ni1 O1 C1 C2 -178.18(12) . . . .
O2 C1 C2 C3 79.1(3) . . . .
O1 C1 C2 C3 -101.3(2) . . . .
O2 C1 C2 C7 -100.5(3) . . . .
O1 C1 C2 C7 79.0(3) . . . .
C7 C2 C3 F1 179.4(2) . . . .
C1 C2 C3 F1 -0.3(3) . . . .
C7 C2 C3 C4 -0.8(3) . . . .
C1 C2 C3 C4 179.5(2) . . . .
F1 C3 C4 C5 -180.0(2) . . . .
C2 C3 C4 C5 0.2(4) . . . .
C3 C4 C5 C6 0.5(4) . . . .
C4 C5 C6 C7 -0.7(5) . . . .
C5 C6 C7 F2 179.8(3) . . . .
C5 C6 C7 C2 0.0(5) . . . .
C3 C2 C7 F2 -179.1(2) . . . .
C1 C2 C7 F2 0.6(4) . . . .
C3 C2 C7 C6 0.7(4) . . . .
C1 C2 C7 C6 -179.7(3) . . . .
O1 Ni1 N1 C12 -44.55(16) 3 . . .
O1 Ni1 N1 C12 135.45(16) . . . .
O3 Ni1 N1 C12 -131.06(16) . . . .
O3 Ni1 N1 C12 48.94(16) 3 . . .
N1 Ni1 N1 C12 -15.4(11) 3 . . .
O1 Ni1 N1 C8 139.20(16) 3 . . .
O1 Ni1 N1 C8 -40.80(16) . . . .
O3 Ni1 N1 C8 52.69(17) . . . .
O3 Ni1 N1 C8 -127.31(17) 3 . . .
N1 Ni1 N1 C8 168.3(11) 3 . . .
C12 N1 C8 C9 -0.6(3) . . . .
Ni1 N1 C8 C9 175.94(19) . . . .
N1 C8 C9 C10 -0.3(4) . . . .
C8 C9 C10 C11 1.1(3) . . . .
C8 C9 C10 C10 -178.5(2) . . . 3_554
C9 C10 C11 C12 -1.2(3) . . . .
C10 C10 C11 C12 178.4(2) 3_554 . . .
C8 N1 C12 C11 0.6(3) . . . .
Ni1 N1 C12 C11 -175.85(16) . . . .
C10 C11 C12 N1 0.3(3) . . . .
